data_2231820
loop_
_publ_author_name
'Ahmad, Naveed'
'Zia-ur-Rehman, Muhammad'
'Siddiqui, Hamid Latif'
'Arshad, Muhammad Nadeem'
'Asiri, Abdullah M.'

_publ_section_title
;
 <i>N</i>'-[(<i>E</i>)-1-(4-Bromophenyl)ethylidene]-4-hydroxy-2-methyl-1,1-dioxo-2<i>H</i>-1,2-benzothiazine-3-carbohydrazide
;
_journal_coeditor_code BT5633
_journal_issue 10
_journal_name_full 'Acta Crystallographica Section E'
_journal_page_first o2613
_journal_paper_doi 10.1107/S1600536811035641
_journal_volume 67
_journal_year 2011
_chemical_formula_iupac 'C18 H16 Br N3 O4 S'
_chemical_formula_moiety 'C18 H16 Br N3 O4 S'
_chemical_formula_sum 'C18 H16 Br N3 O4 S'
_chemical_formula_weight 450.31
_chemical_name_systematic
<i>N</i>'-[(<i>E</i>)-1-(4-Bromophenyl)ethylidene]-4-hydroxy-2-methyl-1,1-dioxo-2<i>H</i>-1,2-benzothiazine-3-carbohydrazide
_space_group_IT_number 14
_symmetry_cell_setting monoclinic
_symmetry_space_group_name_Hall '-P 2ybc'
_symmetry_space_group_name_H-M 'P 1 21/c 1'
_atom_sites_solution_hydrogens geom
_atom_sites_solution_primary direct
_atom_sites_solution_secondary difmap
_audit_creation_method SHELXL-97
_cell_angle_alpha 90.00
_cell_angle_beta 104.8200(10)
_cell_angle_gamma 90.00
_cell_formula_units_Z 4
_cell_length_a 14.692(2)
_cell_length_b 16.562(2)
_cell_length_c 7.5254(10)
_cell_measurement_reflns_used 6699
_cell_measurement_temperature 173(2)
_cell_measurement_theta_max 28.62
_cell_measurement_theta_min 2.85
_cell_volume 1770.2(4)
_computing_cell_refinement 'SAINT (Bruker, 2001)'
_computing_data_collection 'SMART  (Bruker, 2001)'
_computing_data_reduction 'SAINT (Bruker, 2001)'
_computing_molecular_graphics 'PLATON (Spek, 2009)'
_computing_publication_material
;
WinGX (Farrugia, 1999) and X-SEED (Barbour, 2001)
;
_computing_structure_refinement 'SHELXL97 (Sheldrick, 2008)'
_computing_structure_solution 'SHELXS97 (Sheldrick, 2008)'
_diffrn_ambient_temperature 173(2)
_diffrn_measured_fraction_theta_full 0.999
_diffrn_measured_fraction_theta_max 0.964
_diffrn_measurement_device_type 'Siemens SMART diffractometer equipped with a Bruker KappaCCD APEXII'
_diffrn_measurement_method '\f and \w'
_diffrn_radiation_monochromator graphite
_diffrn_radiation_source 'fine-focus sealed tube'
_diffrn_radiation_type MoK\a
_diffrn_radiation_wavelength 0.71073
_diffrn_reflns_av_R_equivalents 0.0343
_diffrn_reflns_av_sigmaI/netI 0.0295
_diffrn_reflns_limit_h_max 19
_diffrn_reflns_limit_h_min -19
_diffrn_reflns_limit_k_max 22
_diffrn_reflns_limit_k_min -22
_diffrn_reflns_limit_l_max 10
_diffrn_reflns_limit_l_min -10
_diffrn_reflns_number 21408
_diffrn_reflns_theta_full 26.00
_diffrn_reflns_theta_max 28.89
_diffrn_reflns_theta_min 1.89
_diffrn_standards_number 0
_exptl_absorpt_coefficient_mu 2.471
_exptl_absorpt_correction_T_max 0.7727
_exptl_absorpt_correction_T_min 0.3833
_exptl_absorpt_correction_type multi-scan
_exptl_absorpt_process_details '(SADABS; Bruker, 2001)'
_exptl_crystal_colour 'light yellow'
_exptl_crystal_density_diffrn 1.690
_exptl_crystal_density_method 'not measured'
_exptl_crystal_description Block
_exptl_crystal_F_000 912
_exptl_crystal_size_max 0.48
_exptl_crystal_size_mid 0.36
_exptl_crystal_size_min 0.11
_refine_diff_density_max 0.443
_refine_diff_density_min -0.401
_refine_ls_extinction_method none
_refine_ls_goodness_of_fit_ref 1.033
_refine_ls_hydrogen_treatment mixed
_refine_ls_matrix_type full
_refine_ls_number_parameters 292
_refine_ls_number_reflns 4490
_refine_ls_number_restraints 0
_refine_ls_restrained_S_all 1.033
_refine_ls_R_factor_all 0.0438
_refine_ls_R_factor_gt 0.0288
_refine_ls_shift/su_max 0.001
_refine_ls_shift/su_mean 0.000
_refine_ls_structure_factor_coef Fsqd
_refine_ls_weighting_details 'calc w=1/[\s^2^(Fo^2^)+(0.0314P)^2^+1.0430P] where P=(Fo^2^+2Fc^2^)/3'
_refine_ls_weighting_scheme calc
_refine_ls_wR_factor_gt 0.0651
_refine_ls_wR_factor_ref 0.0703
_reflns_number_gt 3600
_reflns_number_total 4490
_reflns_threshold_expression I>2\s(I)
_cod_data_source_file bt5633.cif
_cod_data_source_block I
_cod_original_sg_symbol_H-M 'P 21/c'
_cod_database_code 2231820
_cod_database_fobs_code 2231820

loop_
_symmetry_equiv_pos_as_xyz
'x, y, z'
'-x, y+1/2, -z+1/2'
'-x, -y, -z'
'x, -y-1/2, z-1/2'

loop_
_atom_site_type_symbol
_atom_site_label
_atom_site_fract_x
_atom_site_fract_y
_atom_site_fract_z
_atom_site_U_iso_or_equiv
_atom_site_adp_type
_atom_site_calc_flag
_atom_site_occupancy
_atom_site_symmetry_multiplicity
C C1 0.74833(13) 0.08528(11) 0.1120(2) 0.0143(4) Uani d 1 1
C C2 0.83074(14) 0.10149(12) 0.0597(3) 0.0192(4) Uani d 1 1
C C3 0.87895(14) 0.03747(13) 0.0071(3) 0.0214(4) Uani d 1 1
C C4 0.84550(14) -0.04104(12) 0.0080(3) 0.0191(4) Uani d 1 1
C C5 0.76259(13) -0.05643(11) 0.0574(3) 0.0153(4) Uani d 1 1
C C6 0.71272(12) 0.00689(11) 0.1115(2) 0.0125(3) Uani d 1 1
C C7 0.62439(12) -0.00730(10) 0.1649(2) 0.0118(3) Uani d 1 1
C C8 0.58824(12) 0.04814(10) 0.2620(2) 0.0126(3) Uani d 1 1
C C9 0.49476(12) 0.03746(10) 0.2936(2) 0.0122(3) Uani d 1 1
C C10 0.35797(12) 0.15959(11) 0.5072(2) 0.0126(3) Uani d 1 1
C C11 0.25982(12) 0.16068(11) 0.5279(2) 0.0127(3) Uani d 1 1
C C12 0.19684(13) 0.09850(11) 0.4527(2) 0.0143(4) Uani d 1 1
C C13 0.10540(13) 0.09808(12) 0.4725(3) 0.0171(4) Uani d 1 1
C C14 0.07621(12) 0.16057(12) 0.5683(3) 0.0168(4) Uani d 1 1
C C15 0.13608(13) 0.22345(12) 0.6414(3) 0.0166(4) Uani d 1 1
C C16 0.22758(13) 0.22328(11) 0.6209(2) 0.0146(4) Uani d 1 1
C C17 0.70484(14) 0.11010(12) 0.5184(3) 0.0177(4) Uani d 1 1
C C18 0.42638(14) 0.22228(12) 0.6057(3) 0.0179(4) Uani d 1 1
N N1 0.63983(10) 0.12026(9) 0.3325(2) 0.0127(3) Uani d 1 1
N N2 0.46422(11) 0.10249(9) 0.3728(2) 0.0132(3) Uani d 1 1
N N3 0.37590(10) 0.10297(9) 0.4031(2) 0.0134(3) Uani d 1 1
O O1 0.58057(9) -0.07719(8) 0.10541(17) 0.0144(3) Uani d 1 1
O O2 0.74855(9) 0.22587(8) 0.26881(19) 0.0195(3) Uani d 1 1
O O3 0.60735(9) 0.18640(8) 0.02540(19) 0.0185(3) Uani d 1 1
O O4 0.44888(9) -0.02546(7) 0.25045(17) 0.0147(3) Uani d 1 1
S S1 0.68413(3) 0.16496(3) 0.17764(6) 0.01416(10) Uani d 1 1
Br Br1 -0.047586(14) 0.160120(14) 0.60056(3) 0.02823(7) Uani d 1 1
H H1O 0.530(2) -0.0778(16) 0.134(4) 0.042 Uiso d 1 1
H H2 0.8547(18) 0.1523(15) 0.064(3) 0.034 Uiso d 1 1
H H2N 0.5020(19) 0.1414(16) 0.401(3) 0.034 Uiso d 1 1
H H3 0.9330(18) 0.0479(15) -0.028(3) 0.034 Uiso d 1 1
H H4 0.8796(18) -0.0832(15) -0.022(3) 0.034 Uiso d 1 1
H H5 0.7398(17) -0.1094(15) 0.056(3) 0.034 Uiso d 1 1
H H12 0.2183(17) 0.0564(15) 0.385(3) 0.034 Uiso d 1 1
H H13 0.0610(17) 0.0546(16) 0.420(3) 0.034 Uiso d 1 1
H H15 0.1165(17) 0.2691(15) 0.707(3) 0.034 Uiso d 1 1
H H16 0.2668(18) 0.2657(15) 0.667(3) 0.034 Uiso d 1 1
H H17A 0.6686(19) 0.0859(16) 0.592(4) 0.042 Uiso d 1 1
H H17B 0.758(2) 0.0739(16) 0.512(4) 0.042 Uiso d 1 1
H H17C 0.727(2) 0.1614(16) 0.566(4) 0.042 Uiso d 1 1
H H18A 0.488(2) 0.2076(17) 0.624(4) 0.042 Uiso d 1 1
H H18B 0.4183(18) 0.2313(16) 0.732(4) 0.042 Uiso d 1 1
H H18C 0.4163(19) 0.2714(17) 0.549(4) 0.042 Uiso d 1 1

loop_
_atom_site_aniso_label
_atom_site_aniso_U_11
_atom_site_aniso_U_22
_atom_site_aniso_U_33
_atom_site_aniso_U_12
_atom_site_aniso_U_13
_atom_site_aniso_U_23
C1 0.0125(8) 0.0151(9) 0.0161(9) 0.0036(7) 0.0051(7) 0.0024(7)
C2 0.0163(9) 0.0179(10) 0.0260(10) -0.0013(7) 0.0100(8) 0.0032(8)
C3 0.0145(9) 0.0274(11) 0.0252(11) 0.0027(8) 0.0101(8) 0.0029(8)
C4 0.0178(10) 0.0220(10) 0.0188(10) 0.0065(8) 0.0072(8) -0.0013(8)
C5 0.0173(9) 0.0162(9) 0.0125(9) 0.0020(7) 0.0039(7) -0.0005(7)
C6 0.0124(8) 0.0136(8) 0.0109(8) 0.0026(7) 0.0021(7) 0.0014(6)
C7 0.0115(8) 0.0113(8) 0.0120(8) -0.0003(6) 0.0021(7) 0.0026(6)
C8 0.0119(8) 0.0125(8) 0.0135(9) -0.0008(7) 0.0032(7) 0.0011(7)
C9 0.0131(8) 0.0140(8) 0.0093(8) 0.0013(7) 0.0025(6) 0.0032(6)
C10 0.0120(8) 0.0143(8) 0.0110(8) -0.0003(7) 0.0023(6) 0.0025(7)
C11 0.0115(8) 0.0159(9) 0.0111(8) -0.0001(7) 0.0034(6) 0.0034(7)
C12 0.0151(9) 0.0131(9) 0.0148(9) 0.0004(7) 0.0042(7) 0.0012(7)
C13 0.0138(9) 0.0170(9) 0.0200(10) -0.0018(7) 0.0035(7) 0.0005(7)
C14 0.0099(8) 0.0218(9) 0.0196(9) 0.0012(7) 0.0055(7) 0.0039(7)
C15 0.0168(9) 0.0188(9) 0.0152(9) 0.0020(7) 0.0057(7) -0.0006(7)
C16 0.0162(9) 0.0148(9) 0.0132(9) -0.0004(7) 0.0045(7) -0.0004(7)
C17 0.0179(10) 0.0177(10) 0.0171(10) -0.0017(8) 0.0036(8) -0.0016(7)
C18 0.0153(9) 0.0185(10) 0.0211(10) -0.0032(7) 0.0067(8) -0.0036(8)
N1 0.0127(7) 0.0103(7) 0.0166(8) -0.0011(6) 0.0064(6) 0.0000(6)
N2 0.0103(7) 0.0151(8) 0.0150(8) -0.0007(6) 0.0045(6) -0.0001(6)
N3 0.0114(7) 0.0164(8) 0.0132(7) 0.0008(6) 0.0042(6) 0.0024(6)
O1 0.0136(6) 0.0134(6) 0.0163(7) -0.0016(5) 0.0043(5) -0.0008(5)
O2 0.0179(7) 0.0126(6) 0.0297(8) -0.0017(5) 0.0093(6) 0.0000(5)
O3 0.0158(7) 0.0167(7) 0.0239(7) 0.0040(5) 0.0069(6) 0.0058(5)
O4 0.0141(6) 0.0146(6) 0.0160(6) -0.0021(5) 0.0048(5) 0.0004(5)
S1 0.0124(2) 0.0112(2) 0.0204(2) 0.00122(16) 0.00694(17) 0.00262(17)
Br1 0.01334(10) 0.03465(13) 0.03960(14) 0.00017(8) 0.01204(9) -0.00172(10)

loop_
_atom_type_symbol
_atom_type_description
_atom_type_scat_dispersion_real
_atom_type_scat_dispersion_imag
_atom_type_scat_source
C C 0.0033 0.0016 'International Tables Vol C Tables 4.2.6.8 and 6.1.1.4'
H H 0.0000 0.0000 'International Tables Vol C Tables 4.2.6.8 and 6.1.1.4'
N N 0.0061 0.0033 'International Tables Vol C Tables 4.2.6.8 and 6.1.1.4'
O O 0.0106 0.0060 'International Tables Vol C Tables 4.2.6.8 and 6.1.1.4'
S S 0.1246 0.1234 'International Tables Vol C Tables 4.2.6.8 and 6.1.1.4'
Br Br -0.2901 2.4595 'International Tables Vol C Tables 4.2.6.8 and 6.1.1.4'

loop_
_geom_angle_atom_site_label_1
_geom_angle_atom_site_label_2
_geom_angle_atom_site_label_3
_geom_angle
C2 C1 C6 122.01(17)
C2 C1 S1 120.07(14)
C6 C1 S1 117.92(13)
C3 C2 C1 118.53(18)
C3 C2 H2 119.8(16)
C1 C2 H2 121.6(16)
C2 C3 C4 120.41(18)
C2 C3 H3 118.7(16)
C4 C3 H3 120.8(16)
C5 C4 C3 120.63(18)
C5 C4 H4 119.9(15)
C3 C4 H4 119.5(15)
C4 C5 C6 120.16(18)
C4 C5 H5 120.3(15)
C6 C5 H5 119.5(15)
C5 C6 C1 118.24(16)
C5 C6 C7 121.59(16)
C1 C6 C7 120.17(15)
O1 C7 C8 122.64(16)
O1 C7 C6 115.28(15)
C8 C7 C6 122.03(16)
C7 C8 N1 121.02(15)
C7 C8 C9 121.10(16)
N1 C8 C9 117.86(15)
O4 C9 N2 124.22(16)
O4 C9 C8 121.97(16)
N2 C9 C8 113.81(15)
N3 C10 C11 115.16(16)
N3 C10 C18 125.93(16)
C11 C10 C18 118.91(16)
C16 C11 C12 118.21(16)
C16 C11 C10 121.45(16)
C12 C11 C10 120.34(16)
C13 C12 C11 121.10(17)
C13 C12 H12 120.6(15)
C11 C12 H12 118.3(15)
C12 C13 C14 119.14(17)
C12 C13 H13 121.4(14)
C14 C13 H13 119.5(14)
C15 C14 C13 121.17(17)
C15 C14 Br1 119.05(14)
C13 C14 Br1 119.79(14)
C14 C15 C16 119.24(17)
C14 C15 H15 122.6(14)
C16 C15 H15 118.2(14)
C15 C16 C11 121.13(17)
C15 C16 H16 119.1(16)
C11 C16 H16 119.7(16)
N1 C17 H17A 106.1(16)
N1 C17 H17B 110.2(15)
H17A C17 H17B 110(2)
N1 C17 H17C 109.3(16)
H17A C17 H17C 110(2)
H17B C17 H17C 111(2)
C10 C18 H18A 113.8(17)
C10 C18 H18B 110.2(15)
H18A C18 H18B 105(2)
C10 C18 H18C 112.1(17)
H18A C18 H18C 110(2)
H18B C18 H18C 106(2)
C8 N1 C17 113.77(14)
C8 N1 S1 112.18(12)
C17 N1 S1 116.15(12)
C9 N2 N3 120.56(15)
C9 N2 H2N 116.5(18)
N3 N2 H2N 123.0(18)
C10 N3 N2 116.92(15)
C7 O1 H1O 108.1(19)
O3 S1 O2 119.83(8)
O3 S1 N1 107.72(8)
O2 S1 N1 108.04(8)
O3 S1 C1 109.24(9)
O2 S1 C1 109.01(8)
N1 S1 C1 101.43(8)

loop_
_geom_bond_atom_site_label_1
_geom_bond_atom_site_label_2
_geom_bond_distance
C1 C2 1.392(3)
C1 C6 1.399(3)
C1 S1 1.7646(18)
C2 C3 1.388(3)
C2 H2 0.91(2)
C3 C4 1.391(3)
C3 H3 0.91(3)
C4 C5 1.385(3)
C4 H4 0.92(3)
C5 C6 1.398(2)
C5 H5 0.94(3)
C6 C7 1.472(2)
C7 O1 1.344(2)
C7 C8 1.363(2)
C8 N1 1.441(2)
C8 C9 1.463(2)
C9 O4 1.239(2)
C9 N2 1.361(2)
C10 N3 1.291(2)
C10 C11 1.490(2)
C10 C18 1.502(3)
C11 C16 1.400(3)
C11 C12 1.403(2)
C12 C13 1.389(3)
C12 H12 0.96(3)
C13 C14 1.390(3)
C13 H13 0.98(3)
C14 C15 1.383(3)
C14 Br1 1.8956(18)
C15 C16 1.392(3)
C15 H15 0.99(3)
C16 H16 0.92(3)
C17 N1 1.488(2)
C17 H17A 0.95(3)
C17 H17B 1.00(3)
C17 H17C 0.95(3)
C18 H18A 0.92(3)
C18 H18B 1.00(3)
C18 H18C 0.91(3)
N1 S1 1.6488(15)
N2 N3 1.374(2)
N2 H2N 0.84(3)
O1 H1O 0.82(3)
O2 S1 1.4326(14)
O3 S1 1.4318(14)

loop_
_geom_hbond_atom_site_label_D
_geom_hbond_atom_site_label_H
_geom_hbond_atom_site_label_A
_geom_hbond_site_symmetry_A
_geom_hbond_distance_DH
_geom_hbond_distance_HA
_geom_hbond_distance_DA
_geom_hbond_angle_DHA
C17 H17C O2 4_566 0.95(3) 2.38(3) 3.275(2) 158(2)
C17 H17A O4 3_656 0.95(3) 2.54(3) 3.479(2) 171(2)
N2 H2N N1 . 0.84(3) 2.24(3) 2.690(2) 114(2)
O1 H1O O4 . 0.82(3) 1.86(3) 2.5979(18) 148(3)

loop_
_geom_torsion_atom_site_label_1
_geom_torsion_atom_site_label_2
_geom_torsion_atom_site_label_3
_geom_torsion_atom_site_label_4
_geom_torsion
C6 C1 C2 C3 -0.5(3)
S1 C1 C2 C3 -179.37(15)
C1 C2 C3 C4 -0.4(3)
C2 C3 C4 C5 1.4(3)
C3 C4 C5 C6 -1.6(3)
C4 C5 C6 C1 0.7(3)
C4 C5 C6 C7 179.99(17)
C2 C1 C6 C5 0.3(3)
S1 C1 C6 C5 179.21(13)
C2 C1 C6 C7 -178.95(17)
S1 C1 C6 C7 -0.1(2)
C5 C6 C7 O1 -19.8(2)
C1 C6 C7 O1 159.41(16)
C5 C6 C7 C8 162.47(17)
C1 C6 C7 C8 -18.3(3)
O1 C7 C8 N1 176.41(15)
C6 C7 C8 N1 -6.1(3)
O1 C7 C8 C9 -5.3(3)
C6 C7 C8 C9 172.21(16)
C7 C8 C9 O4 7.4(3)
N1 C8 C9 O4 -174.25(15)
C7 C8 C9 N2 -172.33(16)
N1 C8 C9 N2 6.0(2)
N3 C10 C11 C16 -173.38(16)
C18 C10 C11 C16 6.6(3)
N3 C10 C11 C12 6.2(2)
C18 C10 C11 C12 -173.73(17)
C16 C11 C12 C13 -1.1(3)
C10 C11 C12 C13 179.26(16)
C11 C12 C13 C14 0.1(3)
C12 C13 C14 C15 1.0(3)
C12 C13 C14 Br1 -178.89(14)
C13 C14 C15 C16 -1.0(3)
Br1 C14 C15 C16 178.84(14)
C14 C15 C16 C11 0.0(3)
C12 C11 C16 C15 1.1(3)
C10 C11 C16 C15 -179.30(17)
C7 C8 N1 C17 -88.2(2)
C9 C8 N1 C17 93.45(19)
C7 C8 N1 S1 46.2(2)
C9 C8 N1 S1 -132.15(14)
O4 C9 N2 N3 -2.8(3)
C8 C9 N2 N3 176.94(15)
C11 C10 N3 N2 176.67(14)
C18 C10 N3 N2 -3.4(3)
C9 N2 N3 C10 167.98(16)
C8 N1 S1 O3 60.35(14)
C17 N1 S1 O3 -166.41(13)
C8 N1 S1 O2 -168.87(12)
C17 N1 S1 O2 -35.63(15)
C8 N1 S1 C1 -54.33(13)
C17 N1 S1 C1 78.91(14)
C2 C1 S1 O3 98.82(17)
C6 C1 S1 O3 -80.10(16)
C2 C1 S1 O2 -33.83(18)
C6 C1 S1 O2 147.26(14)
C2 C1 S1 N1 -147.64(16)
C6 C1 S1 N1 33.45(16)

loop_
_cod_related_entry_id
_cod_related_entry_database
_cod_related_entry_code
1 ChemSpider 26343555
